data_4122159
loop_
_publ_author_name
'McAtee, Jesse R.'
'Yap, Glenn P. A.'
'Watson, Donald A.'

_publ_section_title
;
 Rational design of a second generation catalyst for preparation of
 allylsilanes using the silyl-heck reaction.
;
_journal_issue 28
_journal_name_full 'Journal of the American Chemical Society'
_journal_page_first 10166
_journal_page_last 10172
_journal_paper_doi 10.1021/ja505446y
_journal_volume 136
_journal_year 2014
_chemical_formula_sum 'C16 H19 P'
_chemical_formula_weight 242.28
_chemical_name_systematic
; 
 ? 
;
_space_group_crystal_system orthorhombic
_space_group_IT_number 19
_space_group_name_Hall 'P 2ac 2ab'
_space_group_name_H-M_alt 'P 21 21 21'
_symmetry_space_group_name_Hall 'P 2ac 2ab'
_symmetry_space_group_name_H-M 'P 21 21 21'
_atom_sites_solution_hydrogens geom
_audit_creation_method SHELXL-2013
_cell_angle_alpha 90
_cell_angle_beta 90
_cell_angle_gamma 90
_cell_formula_units_Z 4
_cell_length_a 7.907(3)
_cell_length_b 12.982(6)
_cell_length_c 13.323(5)
_cell_measurement_reflns_used 1146
_cell_measurement_temperature 296(2)
_cell_measurement_theta_max 19.84
_cell_measurement_theta_min 3.00
_cell_volume 1367.6(10)
_computing_cell_refinement 'Bruker SAINT'
_computing_data_collection 'Bruker APEX2'
_computing_data_reduction 'Bruker SAINT'
_computing_molecular_graphics 'Bruker SHELXTL'
_computing_publication_material 'Bruker SHELXTL'
_computing_structure_refinement 'SHELXL-2013 (Sheldrick, 2013)'
_computing_structure_solution 'SHELXS-97 (Sheldrick, 2008)'
_diffrn_ambient_temperature 296(2)
_diffrn_detector_area_resol_mean 8.33
_diffrn_measured_fraction_theta_full 0.981
_diffrn_measured_fraction_theta_max 0.960
_diffrn_measurement_device_type 'Bruker APEX-II CCD'
_diffrn_measurement_method '\f and \w scans'
_diffrn_radiation_type MoK\a
_diffrn_radiation_wavelength 0.71073
_diffrn_reflns_av_R_equivalents 0.0514
_diffrn_reflns_av_unetI/netI 0.0455
_diffrn_reflns_Laue_measured_fraction_full 0.981
_diffrn_reflns_Laue_measured_fraction_max 0.960
_diffrn_reflns_limit_h_max 10
_diffrn_reflns_limit_h_min -10
_diffrn_reflns_limit_k_max 16
_diffrn_reflns_limit_k_min -16
_diffrn_reflns_limit_l_max 16
_diffrn_reflns_limit_l_min -16
_diffrn_reflns_number 9052
_diffrn_reflns_point_group_measured_fraction_full 0.849
_diffrn_reflns_point_group_measured_fraction_max 0.797
_diffrn_reflns_theta_full 25.000
_diffrn_reflns_theta_max 27.696
_diffrn_reflns_theta_min 2.190
_exptl_absorpt_coefficient_mu 0.177
_exptl_absorpt_correction_T_max 0.7456
_exptl_absorpt_correction_T_min 0.6757
_exptl_absorpt_correction_type multi-scan
_exptl_absorpt_process_details 'APEX2 (Bruker, 2007)'
_exptl_crystal_colour colourless
_exptl_crystal_density_diffrn 1.177
_exptl_crystal_description block
_exptl_crystal_F_000 520
_exptl_crystal_size_max 0.319
_exptl_crystal_size_mid 0.297
_exptl_crystal_size_min 0.246
_refine_diff_density_max 0.241
_refine_diff_density_min -0.259
_refine_diff_density_rms 0.041
_refine_ls_abs_structure_details
; 
 Flack x determined using 636 quotients [(I+)-(I-)]/[(I+)+(I-)] 
 (Parsons and Flack (2004), Acta Cryst. A60, s61). 
;
_refine_ls_abs_structure_Flack -0.03(8)
_refine_ls_extinction_method none
_refine_ls_goodness_of_fit_ref 1.018
_refine_ls_hydrogen_treatment constr
_refine_ls_matrix_type full
_refine_ls_number_parameters 157
_refine_ls_number_reflns 2551
_refine_ls_number_restraints 0
_refine_ls_restrained_S_all 1.018
_refine_ls_R_factor_all 0.0488
_refine_ls_R_factor_gt 0.0391
_refine_ls_shift/su_max 0.000
_refine_ls_shift/su_mean 0.000
_refine_ls_structure_factor_coef Fsqd
_refine_ls_weighting_details
; 
 w=1/[\s^2^(Fo^2^)+(0.0391P)^2^+0.1497P] 
 where P=(Fo^2^+2Fc^2^)/3 
;
_refine_ls_weighting_scheme calc
_refine_ls_wR_factor_gt 0.0843
_refine_ls_wR_factor_ref 0.0901
_reflns_Friedel_coverage 0.440
_reflns_Friedel_fraction_full 0.664
_reflns_Friedel_fraction_max 0.574
_reflns_number_gt 2197
_reflns_number_total 2551
_reflns_threshold_expression 'I > 2\s(I)'
_cod_data_source_file ja505446y_si_001.cif
_cod_data_source_block donw038
_cod_depositor_comments 'Adding full bibliography for 4122159--4122167.cif.'
_cod_database_code 4122159
_shelx_space_group_comment
; 
The symmetry employed for this shelxl refinement is uniquely defined 
by the following loop, which should always be used as a source of 
symmetry information in preference to the above space-group names. 
They are only intended as comments. 
;
_shelx_estimated_absorpt_t_min 0.946
_shelx_estimated_absorpt_t_max 0.958
_shelxl_version_number 2013-2

loop_
_space_group_symop_operation_xyz
'x, y, z'
'x+1/2, -y+1/2, -z'
'-x, y+1/2, -z+1/2'
'-x+1/2, -y, z+1/2'

loop_
_atom_site_label
_atom_site_type_symbol
_atom_site_fract_x
_atom_site_fract_y
_atom_site_fract_z
_atom_site_U_iso_or_equiv
_atom_site_adp_type
_atom_site_occupancy
_atom_site_site_symmetry_order
_atom_site_calc_flag
_atom_site_refinement_flags_posn
_atom_site_refinement_flags_adp
P1 P 0.94664(9) -0.02936(5) 0.89125(6) 0.02808(19) Uani 1 1 d . .
C1 C 0.9564(4) 0.0168(2) 0.7576(2) 0.0328(6) Uani 1 1 d . .
C2 C 1.1194(4) 0.0793(3) 0.7465(3) 0.0467(9) Uani 1 1 d . .
H2A H 1.2134 0.0391 0.7698 0.070 Uiso 1 1 calc R U
H2B H 1.1111 0.1412 0.7857 0.070 Uiso 1 1 calc R U
H2C H 1.1359 0.0968 0.6772 0.070 Uiso 1 1 calc R U
C3 C 0.8061(4) 0.0781(3) 0.7171(3) 0.0442(9) Uani 1 1 d . .
H3A H 0.8181 0.0869 0.6459 0.066 Uiso 1 1 calc R U
H3B H 0.8025 0.1444 0.7489 0.066 Uiso 1 1 calc R U
H3C H 0.7032 0.0415 0.7310 0.066 Uiso 1 1 calc R U
C4 C 0.9723(5) -0.0819(2) 0.6959(2) 0.0449(8) Uani 1 1 d . .
H4A H 0.8715 -0.1224 0.7036 0.067 Uiso 1 1 calc R U
H4B H 1.0681 -0.1207 0.7189 0.067 Uiso 1 1 calc R U
H4C H 0.9872 -0.0647 0.6264 0.067 Uiso 1 1 calc R U
C5 C 0.5879(3) -0.0172(2) 0.9227(2) 0.0339(7) Uani 1 1 d . .
H5 H 0.6004 0.0535 0.9306 0.041 Uiso 1 1 calc R U
C6 C 0.4293(4) -0.0603(2) 0.9312(2) 0.0387(8) Uani 1 1 d . .
H6 H 0.3366 -0.0185 0.9449 0.046 Uiso 1 1 calc R U
C7 C 0.4075(4) -0.1642(3) 0.9195(2) 0.0418(8) Uani 1 1 d . .
H7 H 0.3000 -0.1930 0.9237 0.050 Uiso 1 1 calc R U
C8 C 0.5453(4) -0.2256(2) 0.9015(2) 0.0431(8) Uani 1 1 d . .
H8 H 0.5315 -0.2964 0.8949 0.052 Uiso 1 1 calc R U
C9 C 0.7056(4) -0.1824(2) 0.8930(2) 0.0353(7) Uani 1 1 d . .
H9 H 0.7982 -0.2247 0.8808 0.042 Uiso 1 1 calc R U
C10 C 0.7292(3) -0.07690(19) 0.9026(2) 0.0259(6) Uani 1 1 d . .
C11 C 1.0218(4) 0.0664(2) 1.0675(2) 0.0329(7) Uani 1 1 d . .
H11 H 1.0746 0.0037 1.0798 0.039 Uiso 1 1 calc R U
C12 C 1.0225(4) 0.1411(2) 1.1414(2) 0.0388(8) Uani 1 1 d . .
H12 H 1.0736 0.1280 1.2030 0.047 Uiso 1 1 calc R U
C13 C 0.9473(4) 0.2347(2) 1.1234(2) 0.0381(7) Uani 1 1 d . .
H13 H 0.9466 0.2850 1.1730 0.046 Uiso 1 1 calc R U
C14 C 0.8734(4) 0.2537(2) 1.0320(2) 0.0397(8) Uani 1 1 d . .
H14 H 0.8238 0.3174 1.0196 0.048 Uiso 1 1 calc R U
C15 C 0.8721(4) 0.1783(2) 0.9581(2) 0.0353(7) Uani 1 1 d . .
H15 H 0.8224 0.1922 0.8963 0.042 Uiso 1 1 calc R U
C16 C 0.9441(4) 0.08258(19) 0.9752(2) 0.0270(6) Uani 1 1 d . .

loop_
_atom_site_aniso_label
_atom_site_aniso_U_11
_atom_site_aniso_U_22
_atom_site_aniso_U_33
_atom_site_aniso_U_23
_atom_site_aniso_U_13
_atom_site_aniso_U_12
P1 0.0249(3) 0.0303(3) 0.0291(4) -0.0012(3) -0.0006(4) 0.0024(3)
C1 0.0330(15) 0.0375(14) 0.0280(16) -0.0011(12) 0.0009(14) -0.0003(15)
C2 0.049(2) 0.053(2) 0.038(2) 0.0040(16) 0.0085(17) -0.0138(17)
C3 0.052(2) 0.0529(19) 0.0273(19) 0.0017(15) -0.0064(16) 0.0023(16)
C4 0.057(2) 0.0466(17) 0.031(2) -0.0065(14) 0.0094(17) -0.0028(16)
C5 0.0319(16) 0.0362(15) 0.0337(18) -0.0030(12) -0.0004(13) 0.0017(12)
C6 0.0306(16) 0.0530(19) 0.0326(18) -0.0021(13) 0.0015(15) -0.0012(14)
C7 0.0368(18) 0.057(2) 0.0321(19) 0.0079(14) -0.0004(15) -0.0184(15)
C8 0.0522(19) 0.0339(14) 0.043(2) 0.0089(13) -0.001(2) -0.0118(15)
C9 0.0405(17) 0.0296(14) 0.0357(18) 0.0046(14) 0.0010(17) 0.0010(12)
C10 0.0287(14) 0.0290(13) 0.0200(16) 0.0025(12) -0.0006(13) -0.0017(11)
C11 0.0313(16) 0.0368(14) 0.0305(18) 0.0037(12) -0.0009(13) 0.0010(12)
C12 0.0401(18) 0.0512(17) 0.0251(17) -0.0004(13) -0.0041(14) -0.0039(15)
C13 0.0394(16) 0.0406(15) 0.0343(19) -0.0088(13) 0.0033(17) -0.0063(15)
C14 0.0445(18) 0.0324(15) 0.042(2) -0.0047(15) -0.0031(16) -0.0002(14)
C15 0.0399(17) 0.0373(15) 0.0286(17) 0.0007(13) -0.0076(14) 0.0042(13)
C16 0.0235(13) 0.0323(13) 0.0253(16) 0.0008(11) 0.0002(14) -0.0015(12)

loop_
_atom_type_symbol
_atom_type_description
_atom_type_scat_dispersion_real
_atom_type_scat_dispersion_imag
_atom_type_scat_source
C C 0.0033 0.0016 'International Tables Vol C Tables 4.2.6.8 and 6.1.1.4'
H H 0.0000 0.0000 'International Tables Vol C Tables 4.2.6.8 and 6.1.1.4'
P P 0.1023 0.0942 'International Tables Vol C Tables 4.2.6.8 and 6.1.1.4'

loop_
_geom_angle_atom_site_label_1
_geom_angle_atom_site_label_2
_geom_angle_atom_site_label_3
_geom_angle
C10 P1 C16 101.90(13)
C10 P1 C1 102.95(13)
C16 P1 C1 108.98(13)
C4 C1 C3 108.1(3)
C4 C1 C2 108.9(3)
C3 C1 C2 110.2(2)
C4 C1 P1 104.2(2)
C3 C1 P1 118.0(2)
C2 C1 P1 107.2(2)
C1 C2 H2A 109.5
C1 C2 H2B 109.5
H2A C2 H2B 109.5
C1 C2 H2C 109.5
H2A C2 H2C 109.5
H2B C2 H2C 109.5
C1 C3 H3A 109.5
C1 C3 H3B 109.5
H3A C3 H3B 109.5
C1 C3 H3C 109.5
H3A C3 H3C 109.5
H3B C3 H3C 109.5
C1 C4 H4A 109.5
C1 C4 H4B 109.5
H4A C4 H4B 109.5
C1 C4 H4C 109.5
H4A C4 H4C 109.5
H4B C4 H4C 109.5
C6 C5 C10 121.6(3)
C6 C5 H5 119.2
C10 C5 H5 119.2
C7 C6 C5 120.3(3)
C7 C6 H6 119.8
C5 C6 H6 119.8
C8 C7 C6 119.5(3)
C8 C7 H7 120.2
C6 C7 H7 120.2
C7 C8 C9 120.2(3)
C7 C8 H8 119.9
C9 C8 H8 119.9
C10 C9 C8 120.9(3)
C10 C9 H9 119.6
C8 C9 H9 119.6
C5 C10 C9 117.4(3)
C5 C10 P1 125.7(2)
C9 C10 P1 116.8(2)
C12 C11 C16 121.7(3)
C12 C11 H11 119.1
C16 C11 H11 119.1
C13 C12 C11 119.6(3)
C13 C12 H12 120.2
C11 C12 H12 120.2
C14 C13 C12 119.9(3)
C14 C13 H13 120.0
C12 C13 H13 120.0
C13 C14 C15 120.3(3)
C13 C14 H14 119.8
C15 C14 H14 119.8
C16 C15 C14 120.9(3)
C16 C15 H15 119.6
C14 C15 H15 119.6
C15 C16 C11 117.5(3)
C15 C16 P1 128.0(2)
C11 C16 P1 114.5(2)

loop_
_geom_bond_atom_site_label_1
_geom_bond_atom_site_label_2
_geom_bond_distance
P1 C10 1.833(3)
P1 C16 1.834(3)
P1 C1 1.880(3)
C1 C4 1.528(4)
C1 C3 1.529(4)
C1 C2 1.530(4)
C2 H2A 0.9600
C2 H2B 0.9600
C2 H2C 0.9600
C3 H3A 0.9600
C3 H3B 0.9600
C3 H3C 0.9600
C4 H4A 0.9600
C4 H4B 0.9600
C4 H4C 0.9600
C5 C6 1.377(4)
C5 C10 1.386(4)
C5 H5 0.9300
C6 C7 1.370(5)
C6 H6 0.9300
C7 C8 1.371(5)
C7 H7 0.9300
C8 C9 1.391(4)
C8 H8 0.9300
C9 C10 1.388(3)
C9 H9 0.9300
C11 C12 1.383(4)
C11 C16 1.390(4)
C11 H11 0.9300
C12 C13 1.374(4)
C12 H12 0.9300
C13 C14 1.373(4)
C13 H13 0.9300
C14 C15 1.389(4)
C14 H14 0.9300
C15 C16 1.386(4)
C15 H15 0.9300

loop_
_geom_torsion_atom_site_label_1
_geom_torsion_atom_site_label_2
_geom_torsion_atom_site_label_3
_geom_torsion_atom_site_label_4
_geom_torsion
C10 P1 C1 C4 -76.8(2)
C16 P1 C1 C4 175.6(2)
C10 P1 C1 C3 43.0(2)
C16 P1 C1 C3 -64.6(3)
C10 P1 C1 C2 167.9(2)
C16 P1 C1 C2 60.3(2)
C10 C5 C6 C7 -0.3(5)
C5 C6 C7 C8 1.5(5)
C6 C7 C8 C9 -1.4(5)
C7 C8 C9 C10 0.0(5)
C6 C5 C10 C9 -1.1(4)
C6 C5 C10 P1 -179.1(2)
C8 C9 C10 C5 1.2(5)
C8 C9 C10 P1 179.4(2)
C16 P1 C10 C5 29.7(3)
C1 P1 C10 C5 -83.2(3)
C16 P1 C10 C9 -148.4(2)
C1 P1 C10 C9 98.7(2)
C16 C11 C12 C13 -1.1(5)
C11 C12 C13 C14 -0.5(5)
C12 C13 C14 C15 0.9(5)
C13 C14 C15 C16 0.5(5)
C14 C15 C16 C11 -2.0(4)
C14 C15 C16 P1 176.5(2)
C12 C11 C16 C15 2.4(4)
C12 C11 C16 P1 -176.3(2)
C10 P1 C16 C15 -75.3(3)
C1 P1 C16 C15 33.1(3)
C10 P1 C16 C11 103.3(2)
C1 P1 C16 C11 -148.4(2)
